data_2012810
loop_
_publ_author_name
'Kettmann, Viktor'
'Sv\<etl\'ik, Jan'

_publ_section_title
;
 4,5-Dihydro-3-methyl-5-(4-methylphenyl)-1<i>H</i>-pyrazole-1-carboxamidinium
 acetate acetone hemisolvate
;
_journal_issue 7
_journal_name_full 'Acta Crystallographica Section C'
_journal_page_first o423
_journal_page_last o424
_journal_paper_doi 10.1107/S010827010200937X
_journal_volume 58
_journal_year 2002
_chemical_formula_iupac 'C12 H17 N4 1+, C2 H3 O2 1-, 0.5C3 H6 O'
_chemical_formula_moiety 'C12 H17 N4 1+, C2 H3 O2 1-, 0.5C3 H6 O'
_chemical_formula_sum 'C15.5 H23 N4 O2.5'
_chemical_formula_weight 305.38
_chemical_melting_point 494
_chemical_name_systematic
;
4,5-Dihydro-3-methyl-5-(4-methylphenyl)-1H-pyrazole-1-carboxamidinium
acetate acetone hemisolvate
;
_space_group_IT_number 15
_symmetry_cell_setting monoclinic
_symmetry_space_group_name_Hall '-C 2yc'
_symmetry_space_group_name_H-M 'C 1 2/c 1'
_atom_sites_solution_hydrogens geom
_atom_sites_solution_primary direct
_atom_sites_solution_secondary difmap
_cell_angle_alpha 90.00
_cell_angle_beta 129.15(6)
_cell_angle_gamma 90.00
_cell_formula_units_Z 8
_cell_length_a 27.679(11)
_cell_length_b 8.126(4)
_cell_length_c 18.776(9)
_cell_measurement_reflns_used 15
_cell_measurement_temperature 293(2)
_cell_measurement_theta_max 20
_cell_measurement_theta_min 9
_cell_volume 3275(4)
_computing_cell_refinement 'Syntex Software'
_computing_data_collection 'Syntex Software (Syntex, 1973)'
_computing_data_reduction 'XP21 (Pavel\<c\'ik, 1987)'
_computing_molecular_graphics 'ORTEPII (Johnson, 1976) '
_computing_publication_material SHELXL97
_computing_structure_refinement 'SHELXL97 (Sheldrick, 1997)'
_computing_structure_solution 'SHELXS97 (Sheldrick, 1997)'
_diffrn_ambient_temperature 293(2)
_diffrn_measured_fraction_theta_full 0.994
_diffrn_measured_fraction_theta_max 0.994
_diffrn_measurement_device 'Syntex P2~1~'
_diffrn_measurement_method \q/2\q
_diffrn_radiation_monochromator graphite
_diffrn_radiation_source 'fine-focus sealed tube'
_diffrn_radiation_type MoK\a
_diffrn_radiation_wavelength 0.71073
_diffrn_reflns_av_R_equivalents 0.0425
_diffrn_reflns_limit_h_max 32
_diffrn_reflns_limit_h_min -24
_diffrn_reflns_limit_k_max 9
_diffrn_reflns_limit_k_min 0
_diffrn_reflns_limit_l_max 0
_diffrn_reflns_limit_l_min -21
_diffrn_reflns_number 2972
_diffrn_reflns_theta_full 25.07
_diffrn_reflns_theta_max 25.07
_diffrn_reflns_theta_min 1.90
_diffrn_standards_decay_% 2
_diffrn_standards_interval_count 98
_diffrn_standards_number 2
_exptl_absorpt_coefficient_mu 0.086
_exptl_absorpt_correction_type none
_exptl_crystal_colour colourless
_exptl_crystal_density_diffrn 1.239
_exptl_crystal_density_meas 1.240(10)
_exptl_crystal_density_method 'flotation in bromoform/c-hexane'
_exptl_crystal_description prism
_exptl_crystal_F_000 1312
_exptl_crystal_size_max 0.35
_exptl_crystal_size_mid 0.30
_exptl_crystal_size_min 0.25
_refine_diff_density_max 0.274
_refine_diff_density_min -0.386
_refine_ls_extinction_method none
_refine_ls_goodness_of_fit_ref 1.001
_refine_ls_hydrogen_treatment constr
_refine_ls_matrix_type full
_refine_ls_number_parameters 204
_refine_ls_number_reflns 2883
_refine_ls_number_restraints 0
_refine_ls_restrained_S_all 1.001
_refine_ls_R_factor_all 0.1174
_refine_ls_R_factor_gt 0.0726
_refine_ls_shift/su_max 0.001
_refine_ls_structure_factor_coef Fsqd
_refine_ls_weighting_details 'calc w = 1/[\s^2^(Fo^2^)+(0.1372P)^2^+0.7484P] where P = (Fo^2^+2Fc^2^)/3'
_refine_ls_weighting_scheme calc
_refine_ls_wR_factor_gt 0.1933
_refine_ls_wR_factor_ref 0.2291
_reflns_number_gt 1600
_reflns_number_total 2883
_reflns_threshold_expression I>2\s(I)
_cod_data_source_file gd1208.cif
_cod_data_source_block I
_cod_original_cell_volume 3275(3)
_cod_original_sg_symbol_H-M 'C 2/c'
_cod_database_code 2012810
_cod_database_fobs_code 2012810

loop_
_symmetry_equiv_pos_as_xyz
'x, y, z'
'-x, y, -z+1/2'
'x+1/2, y+1/2, z'
'-x+1/2, y+1/2, -z+1/2'
'-x, -y, -z'
'x, -y, z-1/2'
'-x+1/2, -y+1/2, -z'
'x+1/2, -y+1/2, z-1/2'

loop_
_atom_site_label
_atom_site_fract_x
_atom_site_fract_y
_atom_site_fract_z
_atom_site_U_iso_or_equiv
_atom_site_adp_type
_atom_site_calc_flag
_atom_site_refinement_flags
_atom_site_occupancy
_atom_site_disorder_assembly
_atom_site_disorder_group
_atom_site_type_symbol
N1 0.17743(14) 0.2915(3) 0.50412(19) 0.0454(7) Uani d . 1 . . N
N2 0.16536(13) 0.2725(3) 0.42057(19) 0.0461(7) Uani d . 1 . . N
C3 0.14613(16) 0.1257(4) 0.3935(2) 0.0479(9) Uani d . 1 . . C
C4 0.14301(18) 0.0254(5) 0.4563(3) 0.0573(10) Uani d . 1 . . C
H4A 0.1743 -0.0608 0.4850 0.069 Uiso calc R 1 . . H
H4B 0.1022 -0.0243 0.4239 0.069 Uiso calc R 1 . . H
C5 0.15579(17) 0.1497(4) 0.5273(3) 0.0492(9) Uani d . 1 . . C
H5 0.1895 0.1104 0.5895 0.059 Uiso calc R 1 . . H
C6 0.09914(15) 0.1907(4) 0.5182(2) 0.0425(8) Uani d . 1 . . C
C7 0.0477(2) 0.2658(5) 0.4397(3) 0.0692(12) Uani d . 1 . . C
H7 0.0490 0.2960 0.3932 0.083 Uiso calc R 1 . . H
C8 -0.0058(2) 0.2968(5) 0.4292(3) 0.0696(12) Uani d . 1 . . C
H8 -0.0396 0.3468 0.3756 0.083 Uiso calc R 1 . . H
C9 -0.01002(18) 0.2559(4) 0.4956(3) 0.0549(10) Uani d . 1 . . C
C10 0.0416(2) 0.1807(5) 0.5734(3) 0.0635(11) Uani d . 1 . . C
H10 0.0403 0.1508 0.6200 0.076 Uiso calc R 1 . . H
C11 0.09462(18) 0.1488(5) 0.5842(2) 0.0552(10) Uani d . 1 . . C
H11 0.1281 0.0975 0.6376 0.066 Uiso calc R 1 . . H
C12 0.1278(2) 0.0647(5) 0.3048(3) 0.0699(12) Uani d . 1 . . C
H12A 0.0835 0.0491 0.2621 0.105 Uiso calc R 1 . . H
H12B 0.1483 -0.0381 0.3146 0.105 Uiso calc R 1 . . H
H12C 0.1398 0.1437 0.2805 0.105 Uiso calc R 1 . . H
C13 -0.0670(2) 0.2871(6) 0.4847(4) 0.0774(13) Uani d . 1 . . C
H13A -0.0792 0.4001 0.4680 0.116 Uiso calc R 1 . . H
H13B -0.0589 0.2645 0.5415 0.116 Uiso calc R 1 . . H
H13C -0.1000 0.2170 0.4374 0.116 Uiso calc R 1 . . H
C14 0.20306(15) 0.4303(4) 0.5505(2) 0.0403(8) Uani d . 1 . . C
N3 0.21865(13) 0.4504(4) 0.63275(19) 0.0498(8) Uani d . 1 . . N
H3A 0.2348 0.5417 0.6617 0.060 Uiso calc R 1 . . H
H3B 0.2126 0.3720 0.6571 0.060 Uiso calc R 1 . . H
N4 0.21280(13) 0.5522(3) 0.51449(18) 0.0496(8) Uani d . 1 . . N
H4C 0.2025 0.5415 0.4609 0.059 Uiso calc R 1 . . H
H4D 0.2295 0.6423 0.5446 0.059 Uiso calc R 1 . . H
C15 0.21155(16) 0.3530(4) 0.8083(2) 0.0449(9) Uani d . 1 . . C
O1 0.23153(12) 0.2668(3) 0.77709(17) 0.0539(7) Uani d . 1 . . O
O2 0.21850(15) 0.3199(3) 0.87874(18) 0.0716(9) Uani d . 1 . . O
C16 0.1751(2) 0.5045(5) 0.7577(3) 0.0626(11) Uani d . 1 . . C
H16A 0.1391 0.4756 0.6965 0.094 Uiso calc R 1 . . H
H16B 0.2006 0.5796 0.7550 0.094 Uiso calc R 1 . . H
H16C 0.1620 0.5557 0.7891 0.094 Uiso calc R 1 . . H
C17 0.0000 0.6922(10) 0.2500 0.085(2) Uani d S 1 . . C
O3 0.0000 0.8463(8) 0.2500 0.161(3) Uani d S 1 . . O
C18 0.0542(3) 0.6072(8) 0.2821(5) 0.116(2) Uani d . 1 . . C
H18A 0.0876 0.6841 0.3064 0.174 Uiso calc R 1 . . H
H18B 0.0473 0.5469 0.2325 0.174 Uiso calc R 1 . . H
H18C 0.0649 0.5321 0.3296 0.174 Uiso calc R 1 . . H

loop_
_atom_site_aniso_label
_atom_site_aniso_U_11
_atom_site_aniso_U_22
_atom_site_aniso_U_33
_atom_site_aniso_U_12
_atom_site_aniso_U_13
_atom_site_aniso_U_23
N1 0.0565(18) 0.0421(16) 0.0458(16) -0.0134(14) 0.0362(15) -0.0071(13)
N2 0.0495(17) 0.0458(18) 0.0436(16) -0.0062(14) 0.0297(15) -0.0072(13)
C3 0.049(2) 0.044(2) 0.051(2) -0.0058(17) 0.0311(18) -0.0075(17)
C4 0.060(2) 0.045(2) 0.068(3) -0.0066(18) 0.041(2) -0.0076(18)
C5 0.050(2) 0.042(2) 0.053(2) -0.0043(16) 0.0320(18) 0.0030(16)
C6 0.047(2) 0.0366(18) 0.0429(19) -0.0055(15) 0.0277(17) 0.0000(15)
C7 0.074(3) 0.083(3) 0.069(3) 0.019(2) 0.054(2) 0.031(2)
C8 0.065(3) 0.082(3) 0.068(3) 0.020(2) 0.045(2) 0.030(2)
C9 0.054(2) 0.047(2) 0.069(3) -0.0031(18) 0.042(2) -0.0012(19)
C10 0.070(3) 0.080(3) 0.058(2) 0.003(2) 0.049(2) 0.008(2)
C11 0.055(2) 0.063(3) 0.0399(19) -0.0011(19) 0.0267(18) 0.0051(18)
C12 0.083(3) 0.058(3) 0.065(3) -0.012(2) 0.045(2) -0.020(2)
C13 0.073(3) 0.077(3) 0.103(4) -0.001(2) 0.065(3) 0.004(3)
C14 0.0409(18) 0.045(2) 0.0382(18) -0.0037(15) 0.0263(15) 0.0013(15)
N3 0.0664(19) 0.0478(18) 0.0451(16) -0.0100(15) 0.0400(15) -0.0037(14)
N4 0.068(2) 0.0448(17) 0.0385(15) -0.0167(15) 0.0348(15) -0.0087(13)
C15 0.053(2) 0.047(2) 0.0383(19) -0.0004(17) 0.0306(17) -0.0006(15)
O1 0.0665(16) 0.0561(16) 0.0494(14) 0.0191(13) 0.0415(14) 0.0113(12)
O2 0.120(3) 0.0592(17) 0.0576(17) 0.0308(16) 0.0662(18) 0.0195(14)
C16 0.084(3) 0.058(2) 0.064(2) 0.021(2) 0.055(2) 0.017(2)
C17 0.095(6) 0.079(5) 0.076(5) 0.000 0.052(4) 0.000
O3 0.097(4) 0.104(5) 0.238(9) 0.000 0.085(5) 0.000
C18 0.103(4) 0.126(5) 0.140(5) 0.045(4) 0.087(4) 0.033(4)

loop_
_atom_type_symbol
_atom_type_description
_atom_type_scat_dispersion_real
_atom_type_scat_dispersion_imag
_atom_type_scat_source
C C 0.0033 0.0016 'International Tables Vol C Tables 4.2.6.8 and 6.1.1.4'
H H 0.0000 0.0000 'International Tables Vol C Tables 4.2.6.8 and 6.1.1.4'
N N 0.0061 0.0033 'International Tables Vol C Tables 4.2.6.8 and 6.1.1.4'
O O 0.0106 0.0060 'International Tables Vol C Tables 4.2.6.8 and 6.1.1.4'

loop_
_geom_angle_atom_site_label_1
_geom_angle_atom_site_label_2
_geom_angle_atom_site_label_3
_geom_angle_site_symmetry_1
_geom_angle_site_symmetry_3
_geom_angle
_geom_angle_publ_flag
C14 N1 N2 . . 118.9(3) yes
C14 N1 C5 . . 128.0(3) yes
N2 N1 C5 . . 113.0(3) yes
C3 N2 N1 . . 107.3(3) yes
N2 C3 C4 . . 114.7(3) yes
N2 C3 C12 . . 121.4(3) yes
C4 C3 C12 . . 123.9(3) yes
C3 C4 C5 . . 103.5(3) yes
C3 C4 H4A . . 111.1 ?
C5 C4 H4A . . 111.1 ?
C3 C4 H4B . . 111.1 ?
C5 C4 H4B . . 111.1 ?
H4A C4 H4B . . 109.0 ?
N1 C5 C6 . . 112.3(3) yes
N1 C5 C4 . . 99.9(3) yes
C6 C5 C4 . . 113.4(3) yes
N1 C5 H5 . . 110.3 ?
C6 C5 H5 . . 110.3 ?
C4 C5 H5 . . 110.3 ?
C11 C6 C7 . . 117.0(4) ?
C11 C6 C5 . . 121.9(3) ?
C7 C6 C5 . . 121.1(3) ?
C8 C7 C6 . . 121.2(4) ?
C8 C7 H7 . . 119.4 ?
C6 C7 H7 . . 119.4 ?
C9 C8 C7 . . 121.7(4) ?
C9 C8 H8 . . 119.2 ?
C7 C8 H8 . . 119.2 ?
C8 C9 C10 . . 116.5(4) ?
C8 C9 C13 . . 122.1(4) ?
C10 C9 C13 . . 121.4(4) ?
C11 C10 C9 . . 122.3(4) ?
C11 C10 H10 . . 118.9 ?
C9 C10 H10 . . 118.9 ?
C6 C11 C10 . . 121.4(4) ?
C6 C11 H11 . . 119.3 ?
C10 C11 H11 . . 119.3 ?
C3 C12 H12A . . 109.5 ?
C3 C12 H12B . . 109.5 ?
H12A C12 H12B . . 109.5 ?
C3 C12 H12C . . 109.5 ?
H12A C12 H12C . . 109.5 ?
H12B C12 H12C . . 109.5 ?
C9 C13 H13A . . 109.5 ?
C9 C13 H13B . . 109.5 ?
H13A C13 H13B . . 109.5 ?
C9 C13 H13C . . 109.5 ?
H13A C13 H13C . . 109.5 ?
H13B C13 H13C . . 109.5 ?
N4 C14 N1 . . 120.1(3) yes
N4 C14 N3 . . 118.9(3) yes
N1 C14 N3 . . 121.0(3) yes
C14 N3 H3A . . 120.0 ?
C14 N3 H3B . . 120.0 ?
H3A N3 H3B . . 120.0 ?
C14 N4 H4C . . 120.0 ?
C14 N4 H4D . . 120.0 ?
H4C N4 H4D . . 120.0 ?
O2 C15 O1 . . 124.4(3) ?
O2 C15 C16 . . 116.4(3) ?
O1 C15 C16 . . 119.2(3) ?
C15 C16 H16A . . 109.5 ?
C15 C16 H16B . . 109.5 ?
H16A C16 H16B . . 109.5 ?
C15 C16 H16C . . 109.5 ?
H16A C16 H16C . . 109.5 ?
H16B C16 H16C . . 109.5 ?
O3 C17 C18 . 2 119.7(4) ?
O3 C17 C18 . . 119.7(4) ?
C18 C17 C18 2 . 120.7(8) ?
C17 C18 H18A . . 109.5 ?
C17 C18 H18B . . 109.5 ?
H18A C18 H18B . . 109.5 ?
C17 C18 H18C . . 109.5 ?
H18A C18 H18C . . 109.5 ?
H18B C18 H18C . . 109.5 ?

loop_
_geom_bond_atom_site_label_1
_geom_bond_atom_site_label_2
_geom_bond_site_symmetry_2
_geom_bond_distance
_geom_bond_publ_flag
N1 C14 . 1.324(4) yes
N1 N2 . 1.391(4) yes
N1 C5 . 1.485(4) yes
N2 C3 . 1.274(4) yes
C3 C4 . 1.481(5) yes
C3 C12 . 1.486(5) ?
C4 C5 . 1.526(5) yes
C4 H4A . 0.9700 ?
C4 H4B . 0.9700 ?
C5 C6 . 1.503(5) yes
C5 H5 . 0.9800 ?
C6 C11 . 1.365(5) ?
C6 C7 . 1.387(5) ?
C7 C8 . 1.386(6) ?
C7 H7 . 0.9300 ?
C8 C9 . 1.364(6) ?
C8 H8 . 0.9300 ?
C9 C10 . 1.383(6) ?
C9 C13 . 1.480(6) ?
C10 C11 . 1.374(5) ?
C10 H10 . 0.9300 ?
C11 H11 . 0.9300 ?
C12 H12A . 0.9600 ?
C12 H12B . 0.9600 ?
C12 H12C . 0.9600 ?
C13 H13A . 0.9600 ?
C13 H13B . 0.9600 ?
C13 H13C . 0.9600 ?
C14 N4 . 1.319(4) yes
C14 N3 . 1.326(4) yes
N3 H3A . 0.8600 ?
N3 H3B . 0.8600 ?
N4 H4C . 0.8600 ?
N4 H4D . 0.8600 ?
C15 O2 . 1.240(4) ?
C15 O1 . 1.245(4) ?
C15 C16 . 1.492(5) ?
C16 H16A . 0.9600 ?
C16 H16B . 0.9600 ?
C16 H16C . 0.9600 ?
C17 O3 . 1.252(9) ?
C17 C18 2 1.395(6) ?
C17 C18 . 1.395(6) ?
C18 H18A . 0.9600 ?
C18 H18B . 0.9600 ?
C18 H18C . 0.9600 ?

loop_
_geom_hbond_atom_site_label_D
_geom_hbond_atom_site_label_H
_geom_hbond_atom_site_label_A
_geom_hbond_site_symmetry_A
_geom_hbond_distance_DH
_geom_hbond_distance_HA
_geom_hbond_distance_DA
_geom_hbond_angle_DHA
_geom_hbond_publ_flag
N3 H3A O1 . 0.86 2.04 2.911(4) 176 yes
N3 N3B O1 4_556 0.86 2.14 2.904(4) 149 yes
N4 H4C O1 6_555 0.86 2.16 2.848(4) 136 yes
N4 H4D O1 4_556 0.86 1.90 2.749(4) 169 yes

loop_
_geom_torsion_atom_site_label_1
_geom_torsion_atom_site_label_2
_geom_torsion_atom_site_label_3
_geom_torsion_atom_site_label_4
_geom_torsion
_geom_torsion_publ_flag
C14 N1 N2 C3 174.4(3) ?
C5 N1 N2 C3 -8.6(4) yes
N1 N2 C3 C4 -0.3(4) yes
N1 N2 C3 C12 178.9(3) ?
N2 C3 C4 C5 8.3(4) yes
C12 C3 C4 C5 -170.8(3) ?
C14 N1 C5 C6 69.1(4) ?
N2 N1 C5 C6 -107.6(3) ?
C14 N1 C5 C4 -170.4(3) ?
N2 N1 C5 C4 12.9(4) yes
C3 C4 C5 N1 -11.7(4) yes
C3 C4 C5 C6 108.0(3) ?
N1 C5 C6 C11 -133.9(3) ?
C4 C5 C6 C11 113.8(4) ?
N1 C5 C6 C7 49.4(5) ?
C4 C5 C6 C7 -62.9(5) yes
C11 C6 C7 C8 0.1(6) ?
C5 C6 C7 C8 176.9(4) ?
C6 C7 C8 C9 0.4(7) ?
C7 C8 C9 C10 -0.5(7) ?
C7 C8 C9 C13 -179.4(4) ?
C8 C9 C10 C11 0.2(6) ?
C13 C9 C10 C11 179.1(4) ?
C7 C6 C11 C10 -0.4(6) ?
C5 C6 C11 C10 -177.2(4) ?
C9 C10 C11 C6 0.3(6) ?
N2 N1 C14 N4 4.7(5) yes
C5 N1 C14 N4 -171.8(3) ?
N2 N1 C14 N3 -176.1(3) ?
C5 N1 C14 N3 7.3(5) ?
